data_7244202
loop_
_publ_author_name
'Shircliff, Anthony D.'
'Allbritton, Elisabeth M. A.'
'Davilla, Dustin J.'
'Gorbet, Michael-Joseph'
'Jones, Donald G.'
'Tresp, David S.'
'Allen, Michael B.'
'Shrestha, Alina'
'Burgess, Gwendolyn E.'
'Eze, John I.'
'Fernandez, Andrea T.'
'Ramirez, Daniel'
'Shoff, Kody J.'
'Crispin, Garet G.'
'Crone, Sarah B.'
'Flinn, Michael'
'Tran, Tien'
'Bryce, Darby S.'
'Bond, Abbagale L.'
'Shockey, Dylan W.'
'Oliver, Allen G.'
'Krause, Jeanette A.'
'Prior, Timothy J.'
'Hubin, Timothy J.'

_publ_section_title
;
 Expanding and quantifying the crystal chemistry of the flexible ligand
 15aneN5
;
_journal_issue 6
_journal_name_full CrystEngComm
_journal_page_first 1218
_journal_page_last 1236
_journal_paper_doi 10.1039/D1CE01534F
_journal_volume 24
_journal_year 2022
_chemical_formula_moiety '1(C10 H25 N5)'
_chemical_formula_sum 'C10 H25 N5'
_chemical_formula_weight 215.35
_space_group_crystal_system triclinic
_space_group_IT_number 2
_space_group_name_Hall '-P 1'
_space_group_name_H-M_alt 'P -1'
_atom_sites_solution_hydrogens mixed
_audit_creation_date 2021-07-27
_audit_creation_method
;
Olex2 1.3
(compiled 2020.11.12 svn.r5f609507 for OlexSys, GUI svn.r6257)
;
_audit_update_record
;
2021-08-04 deposited with the CCDC.	2022-01-04 downloaded from the CCDC.
;
_cell_angle_alpha 92.224(2)
_cell_angle_beta 93.232(2)
_cell_angle_gamma 92.069(2)
_cell_formula_units_Z 4
_cell_length_a 4.9136(4)
_cell_length_b 14.4136(11)
_cell_length_c 17.9643(14)
_cell_measurement_reflns_used 9955
_cell_measurement_temperature 150
_cell_measurement_theta_max 31.103
_cell_measurement_theta_min 2.4785
_cell_volume 1268.36(17)
_computing_molecular_graphics 'Olex2 1.3 (Dolomanov et al., 2009)'
_computing_publication_material 'Olex2 1.3 (Dolomanov et al., 2009)'
_computing_structure_refinement 'SHELXL 2018/3 (Sheldrick, 2015)'
_diffrn_ambient_temperature 150
_diffrn_measured_fraction_theta_full 0.997
_diffrn_measured_fraction_theta_max 0.997
_diffrn_measurement_device_type 'CIF sections-CMOS'
_diffrn_measurement_method 'omega-phi scans'
_diffrn_radiation_monochromator 'Si-<111> channel cut crystal'
_diffrn_radiation_type synchrotron
_diffrn_radiation_wavelength 0.7749
_diffrn_reflns_av_R_equivalents 0.0409
_diffrn_reflns_av_unetI/netI 0.0364
_diffrn_reflns_Laue_measured_fraction_full 0.997
_diffrn_reflns_Laue_measured_fraction_max 0.997
_diffrn_reflns_limit_h_max 6
_diffrn_reflns_limit_h_min -6
_diffrn_reflns_limit_k_max 19
_diffrn_reflns_limit_k_min -19
_diffrn_reflns_limit_l_max 23
_diffrn_reflns_limit_l_min -23
_diffrn_reflns_number 26198
_diffrn_reflns_point_group_measured_fraction_full 0.997
_diffrn_reflns_point_group_measured_fraction_max 0.997
_diffrn_reflns_theta_full 27.706
_diffrn_reflns_theta_max 31.103
_diffrn_reflns_theta_min 2.478
_exptl_absorpt_coefficient_mu 0.086
_exptl_absorpt_correction_T_max 0.9281
_exptl_absorpt_correction_T_min 0.8918
_exptl_absorpt_correction_type multi-scan
_exptl_absorpt_process_details SADABS-2014/5
_exptl_crystal_colour colourless
_exptl_crystal_colour_primary colourless
_exptl_crystal_density_diffrn 1.128
_exptl_crystal_description plate
_exptl_crystal_F_000 480
_exptl_crystal_size_max 0.1
_exptl_crystal_size_mid 0.03
_exptl_crystal_size_min 0.01
_refine_diff_density_max 0.513
_refine_diff_density_min -0.285
_refine_diff_density_rms 0.049
_refine_ls_extinction_coef 0.0078(12)
_refine_ls_extinction_expression Fc^*^=kFc[1+0.001xFc^2^\l^3^/sin(2\q)]^-1/4^
_refine_ls_extinction_method 'SHELXL-2018/3 (Sheldrick 2018)'
_refine_ls_goodness_of_fit_ref 1.124
_refine_ls_hydrogen_treatment mixed
_refine_ls_matrix_type full
_refine_ls_number_parameters 299
_refine_ls_number_reflns 6296
_refine_ls_number_restraints 50
_refine_ls_restrained_S_all 1.132
_refine_ls_R_factor_all 0.0645
_refine_ls_R_factor_gt 0.0534
_refine_ls_shift/su_max 0.001
_refine_ls_shift/su_mean 0.000
_refine_ls_structure_factor_coef Fsqd
_refine_ls_weighting_details 'w=1/[\s^2^(Fo^2^)+(0.0331P)^2^+1.0112P] where P=(Fo^2^+2Fc^2^)/3'
_refine_ls_weighting_scheme calc
_refine_ls_wR_factor_gt 0.1319
_refine_ls_wR_factor_ref 0.1370
_reflns_Friedel_coverage 0.000
_reflns_number_gt 5267
_reflns_number_total 6296
_reflns_threshold_expression 'I > 2\s(I)'
_cod_data_source_file d1ce01534f2.cif
_cod_data_source_block p-1ads102
_cod_depositor_comments 'Adding full bibliography for 7244202--7244217.cif.'
_cod_database_code 7244202
_shelx_shelxl_version_number 2018/3
_shelx_space_group_comment
;
The symmetry employed for this shelxl refinement is uniquely defined
by the following loop, which should always be used as a source of
symmetry information in preference to the above space-group names.
They are only intended as comments.
;
_shelx_estimated_absorpt_t_max 0.999
_shelx_estimated_absorpt_t_min 0.991
_olex2_refinement_description
;
1. Fixed Uiso
 At 1.2 times of:
  All C(H,H) groups, All C(H,H,H,H) groups
 At 1.5 times of:
  All C(H) groups, All C(H,H,H,H,H,H,H,H,H) groups
2. Restrained distances
 N1-H1 \\sim N2-H2 \\sim N3-H3 \\sim N4-H4 \\sim N5-H5 \\sim N10-H10 \\sim
N6-H6 \\sim N7-H7 \\sim N9-H9 \\sim N8-H8
 with sigma of 0.02
 N8-C15 \\sim N8A-C15
 with sigma of 0.04
 N8-C16 \\sim N8A-C16A
 with sigma of 0.02
 N8-C17 \\sim N8A-C17
 with sigma of 0.02
 C15-C16 \\sim C15-C16A
 with sigma of 0.02
 C16-C17 \\sim C16A-C17
 with sigma of 0.04
3. Uiso/Uaniso restraints and constraints
Uiso(N8A) = Uiso(N8)
Uiso(C16) = Uiso(C16A)
4. Others
 Sof(H15C)=Sof(H15D)=Sof(H17C)=Sof(H17D)=Sof(N8A)=Sof(C16A)=Sof(H16C)=
 Sof(H16D)=1-FVAR(1)
 Sof(N8)=Sof(H15A)=Sof(H15B)=Sof(C16)=Sof(H16A)=Sof(H16B)=Sof(H17A)=Sof(H17B)=
 FVAR(1)
5.a Secondary CH2 refined with riding coordinates:
 C1(H1A,H1B), C2(H2A,H2B), C3(H3A,H3B), C4(H4A,H4B), C5(H5A,H5B), C6(H6A,H6B),
 C7(H7A,H7B), C8(H8A,H8B), C9(H9A,H9B), C10(H10A,H10B), C11(H11A,H11B),
 C12(H12A,H12B), C13(H13A,H13B), C14(H14A,H14B), C15(H15A,H15B), C15(H15C,H15D),
  C16(H16A,H16B), C17(H17A,H17B), C17(H17C,H17D), C18(H18A,H18B), C19(H19A,
 H19B), C20(H20A,H20B), C16A(H16C,H16D)
;
_olex2_submission_special_instructions 'No special instructions were received'

loop_
_space_group_symop_operation_xyz
'x, y, z'
'-x, -y, -z'

loop_
_atom_site_label
_atom_site_type_symbol
_atom_site_fract_x
_atom_site_fract_y
_atom_site_fract_z
_atom_site_U_iso_or_equiv
_atom_site_adp_type
_atom_site_occupancy
_atom_site_site_symmetry_order
_atom_site_calc_flag
_atom_site_refinement_flags_posn
_atom_site_refinement_flags_adp
_atom_site_refinement_flags_occupancy
_atom_site_disorder_assembly
_atom_site_disorder_group
N1 N 0.1357(3) 0.23064(10) 0.50375(8) 0.0214(3) Uani 1 1 d D . . . .
N2 N -0.3090(3) 0.34358(9) 0.54061(8) 0.0201(3) Uani 1 1 d D . . . .
N3 N -0.1017(3) 0.34594(10) 0.69204(8) 0.0224(3) Uani 1 1 d D . . . .
N4 N 0.3494(3) 0.22170(10) 0.71028(8) 0.0243(3) Uani 1 1 d D . . . .
N5 N 0.5516(3) 0.12358(10) 0.58116(9) 0.0240(3) Uani 1 1 d D . . . .
C1 C -0.0146(3) 0.28162(12) 0.44729(9) 0.0243(3) Uani 1 1 d . . . . .
H1A H -0.168354 0.242062 0.424419 0.029 Uiso 1 1 calc R U . . .
H1B H 0.106983 0.298661 0.407486 0.029 Uiso 1 1 calc R U . . .
C2 C -0.1231(3) 0.36926(11) 0.48363(9) 0.0231(3) Uani 1 1 d . . . . .
H2A H 0.030674 0.408693 0.506596 0.028 Uiso 1 1 calc R U . . .
H2B H -0.220317 0.405302 0.445326 0.028 Uiso 1 1 calc R U . . .
C3 C -0.3756(3) 0.41817(12) 0.59312(10) 0.0232(3) Uani 1 1 d . . . . .
H3A H -0.553228 0.402717 0.613909 0.028 Uiso 1 1 calc R U . . .
H3B H -0.394022 0.476467 0.566204 0.028 Uiso 1 1 calc R U . . .
C4 C -0.1581(3) 0.43341(11) 0.65699(9) 0.0231(3) Uani 1 1 d . . . . .
H4A H 0.011500 0.459722 0.637573 0.028 Uiso 1 1 calc R U . . .
H4B H -0.221755 0.478461 0.694589 0.028 Uiso 1 1 calc R U . . .
C5 C 0.1026(4) 0.35479(13) 0.75454(9) 0.0263(4) Uani 1 1 d . . . . .
H5A H 0.021088 0.383150 0.798734 0.032 Uiso 1 1 calc R U . . .
H5B H 0.256963 0.395840 0.741393 0.032 Uiso 1 1 calc R U . . .
C6 C 0.2055(4) 0.25950(13) 0.77289(9) 0.0282(4) Uani 1 1 d . . . . .
H6A H 0.330063 0.264849 0.818250 0.034 Uiso 1 1 calc R U . . .
H6B H 0.049689 0.217194 0.782856 0.034 Uiso 1 1 calc R U . . .
C7 C 0.4194(4) 0.12465(12) 0.71675(10) 0.0282(4) Uani 1 1 d . . . . .
H7A H 0.251573 0.084386 0.710186 0.034 Uiso 1 1 calc R U . . .
H7B H 0.504197 0.115551 0.767114 0.034 Uiso 1 1 calc R U . . .
C8 C 0.6184(4) 0.09694(13) 0.65748(11) 0.0290(4) Uani 1 1 d . . . . .
H8A H 0.800830 0.124578 0.673353 0.035 Uiso 1 1 calc R U . . .
H8B H 0.632661 0.028582 0.656968 0.035 Uiso 1 1 calc R U . . .
C9 C 0.2937(3) 0.08301(11) 0.54749(10) 0.0252(4) Uani 1 1 d . . . . .
H9A H 0.152324 0.085070 0.584603 0.030 Uiso 1 1 calc R U . . .
H9B H 0.317560 0.017152 0.532374 0.030 Uiso 1 1 calc R U . . .
C10 C 0.2020(3) 0.13607(11) 0.47988(10) 0.0246(3) Uani 1 1 d . . . . .
H10A H 0.349070 0.138505 0.444474 0.030 Uiso 1 1 calc R U . . .
H10B H 0.039463 0.103997 0.454143 0.030 Uiso 1 1 calc R U . . .
N10 N 0.5874(3) 0.62534(10) 0.91676(8) 0.0204(3) Uani 1 1 d D . . . .
N6 N 0.3987(3) 0.71790(10) 0.78922(8) 0.0211(3) Uani 1 1 d D . . . .
N7 N 0.8750(3) 0.83988(10) 0.80676(8) 0.0215(3) Uani 1 1 d D . . . .
N8 N 1.3201(3) 0.88593(11) 0.91869(9) 0.0236(3) Uiso 0.927(3) 1 d D . P A 1
N9 N 1.0762(3) 0.72461(9) 0.98588(8) 0.0206(3) Uani 1 1 d D . . . .
C11 C 0.5062(3) 0.57060(11) 0.84855(9) 0.0225(3) Uani 1 1 d . . . . .
H11A H 0.423046 0.510156 0.861414 0.027 Uiso 1 1 calc R U . . .
H11B H 0.669009 0.558292 0.820185 0.027 Uiso 1 1 calc R U . . .
C12 C 0.3018(3) 0.62280(12) 0.80060(10) 0.0239(3) Uani 1 1 d . . . . .
H12A H 0.268888 0.589360 0.751556 0.029 Uiso 1 1 calc R U . . .
H12B H 0.126301 0.624150 0.825045 0.029 Uiso 1 1 calc R U . . .
C13 C 0.5852(3) 0.72955(12) 0.72976(9) 0.0231(3) Uani 1 1 d . . . . .
H13A H 0.484450 0.719394 0.680653 0.028 Uiso 1 1 calc R U . . .
H13B H 0.728640 0.683195 0.733648 0.028 Uiso 1 1 calc R U . . .
C14 C 0.7155(3) 0.82722(12) 0.73600(9) 0.0244(3) Uani 1 1 d . . . . .
H14A H 0.835117 0.836474 0.694154 0.029 Uiso 1 1 calc R U . . .
H14B H 0.571968 0.873623 0.733211 0.029 Uiso 1 1 calc R U . . .
C15 C 0.9729(4) 0.93575(12) 0.82549(10) 0.0268(4) Uani 1 1 d D . . . .
H15A H 0.822011 0.978662 0.817739 0.032 Uiso 0.927(3) 1 calc R U P A 1
H15B H 1.119996 0.953559 0.792749 0.032 Uiso 0.927(3) 1 calc R U P A 1
H15C H 1.029958 0.963237 0.778897 0.032 Uiso 0.073(3) 1 calc R U P A 2
H15D H 0.815592 0.970689 0.841854 0.032 Uiso 0.073(3) 1 calc R U P A 2
C16 C 1.0815(4) 0.94260(13) 0.90751(11) 0.0249(4) Uiso 0.927(3) 1 d D . P A 1
H16A H 1.131629 1.008206 0.922085 0.030 Uiso 0.927(3) 1 calc R U P A 1
H16B H 0.936765 0.921192 0.939710 0.030 Uiso 0.927(3) 1 calc R U P A 1
C17 C 1.3804(4) 0.86482(12) 0.99662(10) 0.0286(4) Uani 1 1 d D . . . .
H17A H 1.405154 0.924485 1.025828 0.034 Uiso 0.927(3) 1 calc R U P A 1
H17B H 1.557348 0.834073 0.999825 0.034 Uiso 0.927(3) 1 calc R U P A 1
H17C H 1.498487 0.829599 0.963735 0.034 Uiso 0.073(3) 1 calc R U P A 2
H17D H 1.489948 0.908434 1.031269 0.034 Uiso 0.073(3) 1 calc R U P A 2
C18 C 1.1718(3) 0.80360(11) 1.03497(9) 0.0233(3) Uani 1 1 d . . . . .
H18A H 1.257189 0.780840 1.081709 0.028 Uiso 1 1 calc R U . . .
H18B H 1.014867 0.840961 1.048016 0.028 Uiso 1 1 calc R U . . .
C19 C 0.9176(3) 0.65419(11) 1.02246(9) 0.0209(3) Uani 1 1 d . . . . .
H19A H 0.770747 0.683827 1.049263 0.025 Uiso 1 1 calc R U . . .
H19B H 1.036705 0.623196 1.059373 0.025 Uiso 1 1 calc R U . . .
C20 C 0.7937(3) 0.58273(11) 0.96461(9) 0.0198(3) Uani 1 1 d . . . . .
H20A H 0.938386 0.558373 0.933918 0.024 Uiso 1 1 calc R U . . .
H20B H 0.709454 0.530080 0.989963 0.024 Uiso 1 1 calc R U . . .
H2 H -0.459(3) 0.3179(14) 0.5188(11) 0.030 Uiso 1 1 d D U . . .
H4 H 0.501(3) 0.2549(13) 0.7065(11) 0.030 Uiso 1 1 d D U . . .
H5 H 0.539(4) 0.1845(10) 0.5819(11) 0.030 Uiso 1 1 d D U . . .
H3 H -0.041(4) 0.3087(13) 0.6579(10) 0.030 Uiso 1 1 d D U . . .
H1 H 0.032(4) 0.2255(14) 0.5415(9) 0.030 Uiso 1 1 d D U . . .
H9 H 1.218(3) 0.6976(13) 0.9676(11) 0.030 Uiso 1 1 d D U . . .
H10 H 0.648(4) 0.6786(11) 0.9031(11) 0.030 Uiso 1 1 d D U . . .
H6 H 0.260(3) 0.7545(13) 0.7831(11) 0.030 Uiso 1 1 d D U . . .
H7 H 0.769(4) 0.8239(14) 0.8418(10) 0.030 Uiso 1 1 d D U . . .
N8A N 1.122(3) 0.9128(13) 0.9516(9) 0.0236(3) Uiso 0.073(3) 1 d D . P A 2
C16A C 1.197(4) 0.9529(15) 0.8821(9) 0.0249(4) Uiso 0.073(3) 1 d D . P A 2
H16C H 1.364139 0.924654 0.865054 0.030 Uiso 0.073(3) 1 calc R U P A 2
H16D H 1.234077 1.020633 0.890194 0.030 Uiso 0.073(3) 1 calc R U P A 2
H8 H 1.292(4) 0.8339(11) 0.8915(11) 0.037 Uiso 1 1 d D U . B 1

loop_
_atom_site_aniso_label
_atom_site_aniso_U_11
_atom_site_aniso_U_22
_atom_site_aniso_U_33
_atom_site_aniso_U_23
_atom_site_aniso_U_13
_atom_site_aniso_U_12
N1 0.0209(6) 0.0205(7) 0.0227(7) -0.0037(5) 0.0016(5) 0.0034(5)
N2 0.0172(6) 0.0199(7) 0.0232(7) 0.0009(5) 0.0009(5) 0.0001(5)
N3 0.0222(7) 0.0237(7) 0.0213(7) 0.0000(5) 0.0009(5) 0.0035(5)
N4 0.0225(7) 0.0261(7) 0.0253(7) 0.0058(6) 0.0061(6) 0.0045(6)
N5 0.0199(6) 0.0193(7) 0.0336(8) 0.0034(6) 0.0053(6) 0.0027(5)
C1 0.0258(8) 0.0275(8) 0.0197(8) -0.0009(6) 0.0011(6) 0.0013(6)
C2 0.0240(8) 0.0223(8) 0.0235(8) 0.0048(6) 0.0016(6) 0.0017(6)
C3 0.0198(7) 0.0227(8) 0.0273(8) 0.0012(6) 0.0014(6) 0.0060(6)
C4 0.0239(8) 0.0208(8) 0.0248(8) -0.0027(6) 0.0033(6) 0.0038(6)
C5 0.0265(8) 0.0346(9) 0.0178(8) -0.0041(7) 0.0012(6) 0.0051(7)
C6 0.0277(8) 0.0404(10) 0.0174(8) 0.0050(7) 0.0013(6) 0.0076(7)
C7 0.0256(8) 0.0297(9) 0.0305(9) 0.0119(7) 0.0032(7) 0.0058(7)
C8 0.0233(8) 0.0260(9) 0.0394(10) 0.0097(7) 0.0052(7) 0.0092(7)
C9 0.0219(8) 0.0182(8) 0.0360(10) -0.0019(7) 0.0088(7) 0.0008(6)
C10 0.0229(8) 0.0219(8) 0.0285(9) -0.0086(7) 0.0045(6) 0.0000(6)
N10 0.0199(6) 0.0194(7) 0.0216(7) -0.0019(5) -0.0008(5) 0.0017(5)
N6 0.0175(6) 0.0237(7) 0.0221(7) -0.0003(5) 0.0006(5) 0.0027(5)
N7 0.0229(7) 0.0208(7) 0.0209(7) 0.0034(5) 0.0002(5) -0.0011(5)
N9 0.0206(6) 0.0192(6) 0.0216(7) -0.0029(5) 0.0022(5) -0.0016(5)
C11 0.0225(7) 0.0200(8) 0.0244(8) -0.0038(6) -0.0003(6) -0.0014(6)
C12 0.0193(7) 0.0269(8) 0.0245(8) -0.0029(7) -0.0033(6) -0.0028(6)
C13 0.0228(8) 0.0291(9) 0.0172(8) -0.0015(6) -0.0008(6) 0.0021(6)
C14 0.0263(8) 0.0282(9) 0.0189(8) 0.0049(6) 0.0006(6) 0.0028(7)
C15 0.0265(8) 0.0207(8) 0.0333(9) 0.0033(7) 0.0012(7) -0.0001(6)
C17 0.0253(8) 0.0254(9) 0.0336(10) -0.0036(7) -0.0042(7) -0.0047(7)
C18 0.0230(8) 0.0223(8) 0.0238(8) -0.0041(6) -0.0032(6) 0.0008(6)
C19 0.0228(7) 0.0219(8) 0.0183(7) 0.0025(6) 0.0012(6) 0.0024(6)
C20 0.0193(7) 0.0184(7) 0.0219(8) 0.0033(6) 0.0021(6) 0.0003(6)

loop_
_atom_type_symbol
_atom_type_description
_atom_type_scat_dispersion_real
_atom_type_scat_dispersion_imag
_atom_type_scat_source
C C 0.0040 0.0020 'International Tables Vol C Tables 4.2.6.8 and 6.1.1.4'
H H 0.0000 0.0000 'International Tables Vol C Tables 4.2.6.8 and 6.1.1.4'
N N 0.0076 0.0040 'International Tables Vol C Tables 4.2.6.8 and 6.1.1.4'

loop_
_geom_angle_atom_site_label_1
_geom_angle_atom_site_label_2
_geom_angle_atom_site_label_3
_geom_angle
_geom_angle_site_symmetry_1
_geom_angle_site_symmetry_3
_geom_angle_publ_flag
C1 N1 C10 114.68(13) . . ?
C1 N1 H1 107.1(14) . . ?
C10 N1 H1 106.8(14) . . ?
C2 N2 C3 116.04(13) . . ?
C2 N2 H2 109.0(14) . . ?
C3 N2 H2 110.1(14) . . ?
C4 N3 C5 113.99(14) . . ?
C4 N3 H3 107.1(14) . . ?
C5 N3 H3 108.1(14) . . ?
C6 N4 H4 108.9(14) . . ?
C7 N4 C6 114.26(14) . . ?
C7 N4 H4 108.1(14) . . ?
C8 N5 C9 114.87(14) . . ?
C8 N5 H5 107.8(14) . . ?
C9 N5 H5 107.2(14) . . ?
N1 C1 H1A 109.8 . . ?
N1 C1 H1B 109.8 . . ?
N1 C1 C2 109.29(13) . . ?
H1A C1 H1B 108.3 . . ?
C2 C1 H1A 109.8 . . ?
C2 C1 H1B 109.8 . . ?
N2 C2 C1 109.56(13) . . ?
N2 C2 H2A 109.8 . . ?
N2 C2 H2B 109.8 . . ?
C1 C2 H2A 109.8 . . ?
C1 C2 H2B 109.8 . . ?
H2A C2 H2B 108.2 . . ?
N2 C3 H3A 109.2 . . ?
N2 C3 H3B 109.2 . . ?
N2 C3 C4 112.06(13) . . ?
H3A C3 H3B 107.9 . . ?
C4 C3 H3A 109.2 . . ?
C4 C3 H3B 109.2 . . ?
N3 C4 C3 110.57(14) . . ?
N3 C4 H4A 109.5 . . ?
N3 C4 H4B 109.5 . . ?
C3 C4 H4A 109.5 . . ?
C3 C4 H4B 109.5 . . ?
H4A C4 H4B 108.1 . . ?
N3 C5 H5A 109.7 . . ?
N3 C5 H5B 109.7 . . ?
N3 C5 C6 109.90(14) . . ?
H5A C5 H5B 108.2 . . ?
C6 C5 H5A 109.7 . . ?
C6 C5 H5B 109.7 . . ?
N4 C6 C5 109.62(14) . . ?
N4 C6 H6A 109.7 . . ?
N4 C6 H6B 109.7 . . ?
C5 C6 H6A 109.7 . . ?
C5 C6 H6B 109.7 . . ?
H6A C6 H6B 108.2 . . ?
N4 C7 H7A 109.6 . . ?
N4 C7 H7B 109.6 . . ?
N4 C7 C8 110.45(14) . . ?
H7A C7 H7B 108.1 . . ?
C8 C7 H7A 109.6 . . ?
C8 C7 H7B 109.6 . . ?
N5 C8 C7 116.95(14) . . ?
N5 C8 H8A 108.1 . . ?
N5 C8 H8B 108.1 . . ?
C7 C8 H8A 108.1 . . ?
C7 C8 H8B 108.1 . . ?
H8A C8 H8B 107.3 . . ?
N5 C9 H9A 109.6 . . ?
N5 C9 H9B 109.6 . . ?
N5 C9 C10 110.34(14) . . ?
H9A C9 H9B 108.1 . . ?
C10 C9 H9A 109.6 . . ?
C10 C9 H9B 109.6 . . ?
N1 C10 C9 109.44(13) . . ?
N1 C10 H10A 109.8 . . ?
N1 C10 H10B 109.8 . . ?
C9 C10 H10A 109.8 . . ?
C9 C10 H10B 109.8 . . ?
H10A C10 H10B 108.2 . . ?
C11 N10 C20 114.00(13) . . ?
C11 N10 H10 106.6(14) . . ?
C20 N10 H10 110.2(14) . . ?
C12 N6 H6 110.6(14) . . ?
C13 N6 C12 116.04(13) . . ?
C13 N6 H6 110.2(14) . . ?
C14 N7 C15 114.75(13) . . ?
C14 N7 H7 107.3(14) . . ?
C15 N7 H7 106.6(14) . . ?
C16 N8 H8 108.4(15) . . ?
C17 N8 C16 113.43(15) . . ?
C17 N8 H8 109.7(14) . . ?
C18 N9 H9 109.3(14) . . ?
C19 N9 C18 114.02(13) . . ?
C19 N9 H9 107.7(14) . . ?
N10 C11 H11A 109.6 . . ?
N10 C11 H11B 109.6 . . ?
N10 C11 C12 110.12(13) . . ?
H11A C11 H11B 108.2 . . ?
C12 C11 H11A 109.6 . . ?
C12 C11 H11B 109.6 . . ?
N6 C12 C11 111.86(13) . . ?
N6 C12 H12A 109.2 . . ?
N6 C12 H12B 109.2 . . ?
C11 C12 H12A 109.2 . . ?
C11 C12 H12B 109.2 . . ?
H12A C12 H12B 107.9 . . ?
N6 C13 H13A 109.8 . . ?
N6 C13 H13B 109.8 . . ?
N6 C13 C14 109.57(13) . . ?
H13A C13 H13B 108.2 . . ?
C14 C13 H13A 109.8 . . ?
C14 C13 H13B 109.8 . . ?
N7 C14 C13 109.38(13) . . ?
N7 C14 H14A 109.8 . . ?
N7 C14 H14B 109.8 . . ?
C13 C14 H14A 109.8 . . ?
C13 C14 H14B 109.8 . . ?
H14A C14 H14B 108.2 . . ?
N7 C15 H15A 109.9 . . ?
N7 C15 H15B 109.9 . . ?
N7 C15 H15C 107.5 . . ?
N7 C15 H15D 107.5 . . ?
N7 C15 C16 108.90(14) . . ?
H15A C15 H15B 108.3 . . ?
H15C C15 H15D 107.0 . . ?
C16 C15 H15A 109.9 . . ?
C16 C15 H15B 109.9 . . ?
C16A C15 N7 119.2(9) . . ?
C16A C15 H15C 107.5 . . ?
C16A C15 H15D 107.5 . . ?
N8 C16 C15 110.72(15) . . ?
N8 C16 H16A 109.5 . . ?
N8 C16 H16B 109.5 . . ?
C15 C16 H16A 109.5 . . ?
C15 C16 H16B 109.5 . . ?
H16A C16 H16B 108.1 . . ?
N8 C17 H17A 107.8 . . ?
N8 C17 H17B 107.8 . . ?
N8 C17 C18 117.98(14) . . ?
H17A C17 H17B 107.1 . . ?
H17C C17 H17D 111.1 . . ?
C18 C17 H17A 107.8 . . ?
C18 C17 H17B 107.8 . . ?
C18 C17 H17C 113.9 . . ?
C18 C17 H17D 113.9 . . ?
C18 C17 N8A 88.3(6) . . ?
N8A C17 H17C 113.9 . . ?
N8A C17 H17D 113.9 . . ?
N9 C18 C17 110.57(14) . . ?
N9 C18 H18A 109.5 . . ?
N9 C18 H18B 109.5 . . ?
C17 C18 H18A 109.5 . . ?
C17 C18 H18B 109.5 . . ?
H18A C18 H18B 108.1 . . ?
N9 C19 H19A 109.7 . . ?
N9 C19 H19B 109.7 . . ?
N9 C19 C20 109.73(13) . . ?
H19A C19 H19B 108.2 . . ?
C20 C19 H19A 109.7 . . ?
C20 C19 H19B 109.7 . . ?
N10 C20 C19 109.89(13) . . ?
N10 C20 H20A 109.7 . . ?
N10 C20 H20B 109.7 . . ?
C19 C20 H20A 109.7 . . ?
C19 C20 H20B 109.7 . . ?
H20A C20 H20B 108.2 . . ?
C16A N8A C17 113.0(12) . . ?
C15 C16A H16C 109.8 . . ?
C15 C16A H16D 109.8 . . ?
N8A C16A C15 109.4(13) . . ?
N8A C16A H16C 109.8 . . ?
N8A C16A H16D 109.8 . . ?
H16C C16A H16D 108.3 . . ?

loop_
_geom_bond_atom_site_label_1
_geom_bond_atom_site_label_2
_geom_bond_distance
_geom_bond_site_symmetry_2
_geom_bond_publ_flag
N1 C1 1.458(2) . ?
N1 C10 1.467(2) . ?
N1 H1 0.875(13) . ?
N2 C2 1.459(2) . ?
N2 C3 1.461(2) . ?
N2 H2 0.878(14) . ?
N3 C4 1.460(2) . ?
N3 C5 1.462(2) . ?
N3 H3 0.872(13) . ?
N4 C6 1.460(2) . ?
N4 C7 1.460(2) . ?
N4 H4 0.878(14) . ?
N5 C8 1.461(2) . ?
N5 C9 1.465(2) . ?
N5 H5 0.883(13) . ?
C1 H1A 0.9900 . ?
C1 H1B 0.9900 . ?
C1 C2 1.526(2) . ?
C2 H2A 0.9900 . ?
C2 H2B 0.9900 . ?
C3 H3A 0.9900 . ?
C3 H3B 0.9900 . ?
C3 C4 1.527(2) . ?
C4 H4A 0.9900 . ?
C4 H4B 0.9900 . ?
C5 H5A 0.9900 . ?
C5 H5B 0.9900 . ?
C5 C6 1.522(2) . ?
C6 H6A 0.9900 . ?
C6 H6B 0.9900 . ?
C7 H7A 0.9900 . ?
C7 H7B 0.9900 . ?
C7 C8 1.537(2) . ?
C8 H8A 0.9900 . ?
C8 H8B 0.9900 . ?
C9 H9A 0.9900 . ?
C9 H9B 0.9900 . ?
C9 C10 1.516(2) . ?
C10 H10A 0.9900 . ?
C10 H10B 0.9900 . ?
N10 C11 1.459(2) . ?
N10 C20 1.460(2) . ?
N10 H10 0.862(14) . ?
N6 C12 1.461(2) . ?
N6 C13 1.457(2) . ?
N6 H6 0.881(14) . ?
N7 C14 1.457(2) . ?
N7 C15 1.467(2) . ?
N7 H7 0.871(14) . ?
N8 C16 1.462(2) . ?
N8 C17 1.460(2) . ?
N8 H8 0.881(14) . ?
N9 C18 1.460(2) . ?
N9 C19 1.457(2) . ?
N9 H9 0.882(14) . ?
C11 H11A 0.9900 . ?
C11 H11B 0.9900 . ?
C11 C12 1.525(2) . ?
C12 H12A 0.9900 . ?
C12 H12B 0.9900 . ?
C13 H13A 0.9900 . ?
C13 H13B 0.9900 . ?
C13 C14 1.523(2) . ?
C14 H14A 0.9900 . ?
C14 H14B 0.9900 . ?
C15 H15A 0.9900 . ?
C15 H15B 0.9900 . ?
C15 H15C 0.9900 . ?
C15 H15D 0.9900 . ?
C15 C16 1.537(3) . ?
C15 C16A 1.463(15) . ?
C16 H16A 0.9900 . ?
C16 H16B 0.9900 . ?
C17 H17A 0.9900 . ?
C17 H17B 0.9900 . ?
C17 H17C 0.9900 . ?
C17 H17D 0.9900 . ?
C17 C18 1.538(2) . ?
C17 N8A 1.653(14) . ?
C18 H18A 0.9900 . ?
C18 H18B 0.9900 . ?
C19 H19A 0.9900 . ?
C19 H19B 0.9900 . ?
C19 C20 1.520(2) . ?
C20 H20A 0.9900 . ?
C20 H20B 0.9900 . ?
N8A C16A 1.456(17) . ?
C16A H16C 0.9900 . ?
C16A H16D 0.9900 . ?

loop_
_geom_torsion_atom_site_label_1
_geom_torsion_atom_site_label_2
_geom_torsion_atom_site_label_3
_geom_torsion_atom_site_label_4
_geom_torsion
_geom_torsion_site_symmetry_1
_geom_torsion_site_symmetry_2
_geom_torsion_site_symmetry_3
_geom_torsion_site_symmetry_4
_geom_torsion_publ_flag
N1 C1 C2 N2 -61.26(17) . . . . ?
N2 C3 C4 N3 -51.86(18) . . . . ?
N3 C5 C6 N4 64.91(18) . . . . ?
N4 C7 C8 N5 -47.0(2) . . . . ?
N5 C9 C10 N1 -65.90(17) . . . . ?
C1 N1 C10 C9 -166.26(13) . . . . ?
C2 N2 C3 C4 -83.08(17) . . . . ?
C3 N2 C2 C1 164.95(13) . . . . ?
C4 N3 C5 C6 -164.07(14) . . . . ?
C5 N3 C4 C3 -179.26(13) . . . . ?
C6 N4 C7 C8 -168.51(15) . . . . ?
C7 N4 C6 C5 -170.78(14) . . . . ?
C8 N5 C9 C10 162.80(13) . . . . ?
C9 N5 C8 C7 -61.7(2) . . . . ?
C10 N1 C1 C2 167.90(13) . . . . ?
N10 C11 C12 N6 50.84(18) . . . . ?
N6 C13 C14 N7 62.36(17) . . . . ?
N7 C15 C16 N8 64.58(19) . . . . ?
N7 C15 C16A N8A -57.0(18) . . . . ?
N8 C17 C18 N9 44.0(2) . . . . ?
N9 C19 C20 N10 -67.78(16) . . . . ?
C11 N10 C20 C19 165.23(13) . . . . ?
C12 N6 C13 C14 -167.51(13) . . . . ?
C13 N6 C12 C11 82.71(17) . . . . ?
C14 N7 C15 C16 167.84(14) . . . . ?
C14 N7 C15 C16A -162.1(10) . . . . ?
C15 N7 C14 C13 -170.04(14) . . . . ?
C16 N8 C17 C18 65.3(2) . . . . ?
C17 N8 C16 C15 -161.35(15) . . . . ?
C17 N8A C16A C15 141.6(13) . . . . ?
C18 N9 C19 C20 171.73(13) . . . . ?
C18 C17 N8A C16A -156.1(15) . . . . ?
C19 N9 C18 C17 169.28(13) . . . . ?
C20 N10 C11 C12 -177.13(13) . . . . ?
N8A C17 C18 N9 80.8(7) . . . . ?
